data_2105294
loop_
_publ_author_name
'Lamberts, Kevin'
'Englert, Ulli'

_publ_section_title
;
 Structures from Mn<i>X</i>~2~ and proline: isomorphous racemic compounds
 and a series of chiral non-isomorphous chain polymers
;
_journal_coeditor_code GP5056
_journal_issue 6
_journal_name_full 'Acta Crystallographica Section B'
_journal_page_first 610
_journal_page_last 618
_journal_paper_doi 10.1107/S0108768112043996
_journal_volume 68
_journal_year 2012
_chemical_formula_moiety 'C5 H15 I Mn N O5, I'
_chemical_formula_sum 'C5 H15 I2 Mn N O5'
_chemical_formula_weight 477.92
_chemical_name_systematic
;
 ?
;
_space_group_IT_number 19
_symmetry_cell_setting orthorhombic
_symmetry_space_group_name_Hall 'P 2ac 2ab'
_symmetry_space_group_name_H-M 'P 21 21 21'
_atom_sites_solution_hydrogens geom
_atom_sites_solution_primary direct
_atom_sites_solution_secondary difmap
_audit_creation_method SHELXL-97
_cell_angle_alpha 90.00
_cell_angle_beta 90.00
_cell_angle_gamma 90.00
_cell_formula_units_Z 4
_cell_length_a 8.1264(18)
_cell_length_b 11.867(3)
_cell_length_c 13.727(3)
_cell_measurement_reflns_used 1755
_cell_measurement_temperature 100(2)
_cell_measurement_theta_max 25.51
_cell_measurement_theta_min 2.27
_cell_volume 1323.8(5)
_computing_structure_refinement 'SHELXL-97 (Sheldrick, 1997)'
_computing_structure_solution 'SHELXS-97 (Sheldrick, 1990)'
_diffrn_ambient_temperature 100(2)
_diffrn_measured_fraction_theta_full 0.997
_diffrn_measured_fraction_theta_max 0.997
_diffrn_measurement_device_type 'Bruker D8 goniometer with SMART APEX CCD detector'
_diffrn_measurement_method 'omega scans'
_diffrn_radiation_monochromator 'multi layer optics'
_diffrn_radiation_source microsource
_diffrn_radiation_type MoK\a
_diffrn_radiation_wavelength 0.71073
_diffrn_reflns_av_R_equivalents 0.0856
_diffrn_reflns_av_sigmaI/netI 0.0548
_diffrn_reflns_limit_h_max 10
_diffrn_reflns_limit_h_min -10
_diffrn_reflns_limit_k_max 14
_diffrn_reflns_limit_k_min -14
_diffrn_reflns_limit_l_max 17
_diffrn_reflns_limit_l_min -17
_diffrn_reflns_number 15709
_diffrn_reflns_theta_full 26.37
_diffrn_reflns_theta_max 26.37
_diffrn_reflns_theta_min 2.27
_exptl_absorpt_coefficient_mu 5.659
_exptl_absorpt_correction_T_max 0.6602
_exptl_absorpt_correction_T_min 0.5046
_exptl_absorpt_correction_type multi-scan
_exptl_absorpt_process_details SADABS
_exptl_crystal_colour orange
_exptl_crystal_density_diffrn 2.398
_exptl_crystal_density_method 'not measured'
_exptl_crystal_description needle
_exptl_crystal_F_000 892
_exptl_crystal_size_max 0.14
_exptl_crystal_size_mid 0.08
_exptl_crystal_size_min 0.08
_refine_diff_density_max 1.133
_refine_diff_density_min -1.086
_refine_ls_abs_structure_details 'Flack H D (1983), Acta Cryst. A39, 876-881'
_refine_ls_abs_structure_Flack -0.05(5)
_refine_ls_extinction_method none
_refine_ls_goodness_of_fit_ref 1.032
_refine_ls_hydrogen_treatment mixed
_refine_ls_matrix_type full
_refine_ls_number_parameters 151
_refine_ls_number_reflns 2690
_refine_ls_number_restraints 21
_refine_ls_restrained_S_all 1.028
_refine_ls_R_factor_all 0.0402
_refine_ls_R_factor_gt 0.0334
_refine_ls_shift/su_max 0.001
_refine_ls_shift/su_mean 0.000
_refine_ls_structure_factor_coef Fsqd
_refine_ls_weighting_details 'calc w=1/[\s^2^(Fo^2^)+(0.0300P)^2^+0.0000P] where P=(Fo^2^+2Fc^2^)/3'
_refine_ls_weighting_scheme calc
_refine_ls_wR_factor_gt 0.0737
_refine_ls_wR_factor_ref 0.0778
_reflns_number_gt 2412
_reflns_number_total 2690
_reflns_threshold_expression >2sigma(I)
_cod_data_source_file gp5056.cif
_cod_data_source_block 1c
_cod_database_code 2105294
_cod_database_fobs_code 2105294

loop_
_symmetry_equiv_pos_as_xyz
'x, y, z'
'-x+1/2, -y, z+1/2'
'-x, y+1/2, -z+1/2'
'x+1/2, -y+1/2, -z'

loop_
_atom_site_type_symbol
_atom_site_label
_atom_site_fract_x
_atom_site_fract_y
_atom_site_fract_z
_atom_site_U_iso_or_equiv
_atom_site_adp_type
_atom_site_calc_flag
_atom_site_refinement_flags
_atom_site_occupancy
_atom_site_symmetry_multiplicity
Mn Mn1 0.46947(13) 0.16430(8) 0.57996(7) 0.0135(2) Uani d . 1 1
I I1 0.47616(5) -0.03518(3) 0.69319(3) 0.01778(12) Uani d . 1 1
O O1 0.4834(6) 0.3317(3) 0.5121(3) 0.0158(10) Uani d . 1 1
O O2 0.7527(6) 0.3675(4) 0.5025(3) 0.0164(11) Uani d . 1 1
C C1 0.6035(8) 0.3912(6) 0.4892(4) 0.0095(12) Uani d U 1 1
C C2 0.5693(8) 0.5042(5) 0.4401(5) 0.0147(12) Uani d U 1 1
H H2 0.6258 0.5075 0.3754 0.018 Uiso calc R 1 1
C C3 0.6178(9) 0.6069(6) 0.5021(5) 0.0187(13) Uani d U 1 1
H H3A 0.6990 0.5854 0.5525 0.022 Uiso calc R 1 1
H H3B 0.6658 0.6669 0.4608 0.022 Uiso calc R 1 1
C C4 0.4586(9) 0.6466(6) 0.5486(5) 0.0212(14) Uani d U 1 1
H H4A 0.4653 0.7271 0.5671 0.025 Uiso calc R 1 1
H H4B 0.4318 0.6014 0.6070 0.025 Uiso calc R 1 1
C C5 0.3327(9) 0.6283(6) 0.4685(6) 0.0198(14) Uani d U 1 1
H H5A 0.2197 0.6242 0.4953 0.024 Uiso calc R 1 1
H H5B 0.3378 0.6889 0.4191 0.024 Uiso calc R 1 1
N N1 0.3856(7) 0.5171(5) 0.4267(4) 0.0156(11) Uani d DU 1 1
H H1A 0.348(8) 0.517(7) 0.363(2) 0.019 Uiso d D 1 1
H H1B 0.331(8) 0.465(5) 0.463(4) 0.019 Uiso d D 1 1
O O3 0.6187(6) 0.1028(4) 0.4573(4) 0.0183(11) Uani d D 1 1
H H6A 0.572(8) 0.056(5) 0.420(4) 0.022 Uiso d D 1 1
H H6B 0.661(9) 0.148(5) 0.417(4) 0.022 Uiso d D 1 1
O O4 0.6893(7) 0.2186(5) 0.6499(4) 0.0206(12) Uani d D 1 1
H H7A 0.733(9) 0.270(5) 0.618(5) 0.025 Uiso d D 1 1
H H7B 0.740(8) 0.198(6) 0.700(3) 0.025 Uiso d D 1 1
O O5 0.2999(6) 0.2602(4) 0.6791(4) 0.0156(10) Uani d D 1 1
H H8A 0.317(9) 0.312(4) 0.720(4) 0.019 Uiso d D 1 1
H H8B 0.236(7) 0.226(6) 0.717(4) 0.019 Uiso d D 1 1
I I2 1.01186(5) 0.61933(3) 0.69342(3) 0.01725(12) Uani d . 1 1

loop_
_atom_site_aniso_label
_atom_site_aniso_U_11
_atom_site_aniso_U_22
_atom_site_aniso_U_33
_atom_site_aniso_U_12
_atom_site_aniso_U_13
_atom_site_aniso_U_23
Mn1 0.0126(5) 0.0105(5) 0.0174(5) 0.0006(4) -0.0010(4) 0.0009(4)
I1 0.0179(2) 0.0130(2) 0.0224(2) 0.00079(17) -0.0012(2) 0.00490(18)
O1 0.014(2) 0.010(2) 0.024(2) 0.002(2) -0.002(2) 0.0058(18)
O2 0.013(2) 0.015(3) 0.022(3) 0.002(2) -0.001(2) -0.001(2)
C1 0.014(3) 0.007(2) 0.008(3) -0.001(2) 0.002(2) -0.004(2)
C2 0.015(2) 0.011(2) 0.018(3) 0.000(2) -0.002(3) 0.0017(17)
C3 0.021(2) 0.005(2) 0.029(4) 0.003(2) -0.006(2) 0.001(3)
C4 0.026(3) 0.010(3) 0.027(4) 0.004(3) -0.003(2) -0.002(2)
C5 0.021(3) 0.008(3) 0.031(4) 0.004(2) -0.003(3) 0.004(3)
N1 0.015(2) 0.012(3) 0.020(3) 0.0007(19) 0.001(2) 0.002(2)
O3 0.021(3) 0.012(3) 0.022(3) -0.005(2) 0.001(2) -0.003(2)
O4 0.021(3) 0.018(3) 0.022(3) -0.002(2) -0.005(2) 0.008(2)
O5 0.021(3) 0.009(3) 0.017(3) -0.002(2) 0.004(2) 0.001(2)
I2 0.0165(2) 0.0185(2) 0.0167(2) 0.00217(18) -0.0009(2) -0.00241(18)

loop_
_atom_type_symbol
_atom_type_description
_atom_type_scat_dispersion_real
_atom_type_scat_dispersion_imag
_atom_type_scat_source
C C 0.0033 0.0016 'International Tables Vol C Tables 4.2.6.8 and 6.1.1.4'
H H 0.0000 0.0000 'International Tables Vol C Tables 4.2.6.8 and 6.1.1.4'
N N 0.0061 0.0033 'International Tables Vol C Tables 4.2.6.8 and 6.1.1.4'
Mn Mn 0.3368 0.7283 'International Tables Vol C Tables 4.2.6.8 and 6.1.1.4'
I I -0.4742 1.8119 'International Tables Vol C Tables 4.2.6.8 and 6.1.1.4'
O O 0.0106 0.0060 'International Tables Vol C Tables 4.2.6.8 and 6.1.1.4'

loop_
_geom_angle_atom_site_label_1
_geom_angle_atom_site_label_2
_geom_angle_atom_site_label_3
_geom_angle_site_symmetry_1
_geom_angle_site_symmetry_3
_geom_angle
O2 Mn1 O4 4_456 . 171.42(19)
O2 Mn1 O1 4_456 . 88.70(18)
O4 Mn1 O1 . . 82.79(18)
O2 Mn1 O3 4_456 . 89.47(19)
O4 Mn1 O3 . . 89.0(2)
O1 Mn1 O3 . . 86.97(18)
O2 Mn1 O5 4_456 . 84.48(18)
O4 Mn1 O5 . . 95.1(2)
O1 Mn1 O5 . . 80.24(17)
O3 Mn1 O5 . . 165.95(19)
O2 Mn1 I1 4_456 . 99.19(13)
O4 Mn1 I1 . . 89.38(14)
O1 Mn1 I1 . . 170.89(12)
O3 Mn1 I1 . . 97.59(14)
O5 Mn1 I1 . . 95.90(13)
C1 O1 Mn1 . . 131.3(4)
C1 O2 Mn1 . 4_556 139.5(4)
O1 C1 O2 . . 126.3(6)
O1 C1 C2 . . 117.9(6)
O2 C1 C2 . . 115.8(6)
N1 C2 C1 . . 108.8(5)
N1 C2 C3 . . 103.9(6)
C1 C2 C3 . . 113.9(5)
N1 C2 H2 . . 110.0
C1 C2 H2 . . 110.0
C3 C2 H2 . . 110.0
C4 C3 C2 . . 105.1(6)
C4 C3 H3A . . 110.7
C2 C3 H3A . . 110.7
C4 C3 H3B . . 110.7
C2 C3 H3B . . 110.7
H3A C3 H3B . . 108.8
C3 C4 C5 . . 103.1(6)
C3 C4 H4A . . 111.2
C5 C4 H4A . . 111.2
C3 C4 H4B . . 111.2
C5 C4 H4B . . 111.2
H4A C4 H4B . . 109.1
N1 C5 C4 . . 102.1(5)
N1 C5 H5A . . 111.3
C4 C5 H5A . . 111.3
N1 C5 H5B . . 111.3
C4 C5 H5B . . 111.3
H5A C5 H5B . . 109.2
C5 N1 C2 . . 109.0(6)
C5 N1 H1A . . 105(5)
C2 N1 H1A . . 116(5)
C5 N1 H1B . . 104(5)
C2 N1 H1B . . 110(5)
H1A N1 H1B . . 111(7)
Mn1 O3 H6A . . 116(5)
Mn1 O3 H6B . . 121(5)
H6A O3 H6B . . 102(7)
Mn1 O4 H7A . . 110(6)
Mn1 O4 H7B . . 134(5)
H7A O4 H7B . . 116(8)
Mn1 O5 H8A . . 132(5)
Mn1 O5 H8B . . 120(5)
H8A O5 H8B . . 92(7)

loop_
_geom_bond_atom_site_label_1
_geom_bond_atom_site_label_2
_geom_bond_site_symmetry_2
_geom_bond_distance
Mn1 O2 4_456 2.127(5)
Mn1 O4 . 2.128(6)
Mn1 O1 . 2.197(4)
Mn1 O3 . 2.200(5)
Mn1 O5 . 2.246(5)
Mn1 I1 . 2.8323(11)
O1 C1 . 1.245(7)
O2 C1 . 1.258(8)
O2 Mn1 4_556 2.127(5)
C1 C2 . 1.527(9)
C2 N1 . 1.512(9)
C2 C3 . 1.538(9)
C2 H2 . 1.0000
C3 C4 . 1.517(10)
C3 H3A . 0.9900
C3 H3B . 0.9900
C4 C5 . 1.517(10)
C4 H4A . 0.9900
C4 H4B . 0.9900
C5 N1 . 1.502(9)
C5 H5A . 0.9900
C5 H5B . 0.9900
N1 H1A . 0.92(2)
N1 H1B . 0.91(2)
O3 H6A . 0.84(2)
O3 H6B . 0.84(2)
O4 H7A . 0.83(2)
O4 H7B . 0.84(2)
O5 H8A . 0.84(2)
O5 H8B . 0.84(2)
